data_4345271
loop_
_publ_author_name
'Kulmaczewski, Rafal'
'Cespedes, Oscar'
'Halcrow, Malcolm A.'

_publ_section_title
;
 Gradual Thermal Spin-Crossover Mediated by a Reentrant Z' = 1
 \\rightarrow Z' = 6 \\rightarrow Z' = 1 Phase Transition.
;
_journal_issue 6
_journal_name_full 'Inorganic chemistry'
_journal_page_first 3144
_journal_page_last 3148
_journal_paper_doi 10.1021/acs.inorgchem.7b00071
_journal_volume 56
_journal_year 2017
_chemical_formula_moiety 'C18 H21 Fe N7 S3, 2(B F4)'
_chemical_formula_sum 'C18 H21 B2 F8 Fe N7 S3'
_chemical_formula_weight 661.07
_chemical_name_systematic
; 
[Tris-(4-{thiazol-4-yl}-3-aza-3-butenyl)amine]iron(II) 
di-tetrafluoroborate
;
_space_group_IT_number 14
_symmetry_cell_setting monoclinic
_symmetry_space_group_name_Hall '-P 2ybc'
_symmetry_space_group_name_H-M 'P 1 21/c 1'
_atom_sites_solution_hydrogens geom
_atom_sites_solution_primary direct
_atom_sites_solution_secondary difmap
_audit_creation_method SHELXL-97
_cell_angle_alpha 90.00
_cell_angle_beta 102.490(3)
_cell_angle_gamma 90.00
_cell_formula_units_Z 4
_cell_length_a 12.1712(4)
_cell_length_b 17.7929(6)
_cell_length_c 12.5470(4)
_cell_measurement_reflns_used 5625
_cell_measurement_temperature 200(2)
_cell_measurement_theta_max 73.92
_cell_measurement_theta_min 3.70
_cell_volume 2652.88(15)
_computing_cell_refinement 'CrysAlisPro, Agilent Technologies'
_computing_data_collection 'CrysAlisPro, Agilent Technologies'
_computing_data_reduction 'CrysAlisPro, Agilent Technologies'
_computing_molecular_graphics 'XSEED (Barbour, 2001)'
_computing_publication_material 'local program'
_computing_structure_refinement 'SHELXL-97 (Sheldrick, 1997)'
_computing_structure_solution 'SHELXS-97 (Sheldrick, 1990)'
_diffrn_ambient_temperature 200(2)
_diffrn_detector_area_resol_mean 5.3095
_diffrn_measured_fraction_theta_full 0.946
_diffrn_measured_fraction_theta_max 0.927
_diffrn_measurement_device_type 'SuperNova, Dual, Cu at zero, Atlas'
_diffrn_measurement_method '\w scans'
_diffrn_radiation_monochromator mirror
_diffrn_radiation_source 'SuperNova (Cu) X-ray Source'
_diffrn_radiation_type CuK\a
_diffrn_radiation_wavelength 1.54184
_diffrn_reflns_av_R_equivalents 0.0349
_diffrn_reflns_av_sigmaI/netI 0.0373
_diffrn_reflns_limit_h_max 13
_diffrn_reflns_limit_h_min -15
_diffrn_reflns_limit_k_max 21
_diffrn_reflns_limit_k_min -18
_diffrn_reflns_limit_l_max 10
_diffrn_reflns_limit_l_min -15
_diffrn_reflns_number 12199
_diffrn_reflns_theta_full 72.00
_diffrn_reflns_theta_max 73.97
_diffrn_reflns_theta_min 3.72
_diffrn_standards_decay_% 0
_diffrn_standards_interval_count 0
_diffrn_standards_interval_time 0
_diffrn_standards_number 0
_exptl_absorpt_coefficient_mu 7.511
_exptl_absorpt_correction_T_max 1.000
_exptl_absorpt_correction_T_min 0.406
_exptl_absorpt_correction_type multi-scan
_exptl_absorpt_process_details
; 
CrysAlisPro, Agilent Technologies,
Version 1.171.36.24 (release 03-12-2012 CrysAlis171 .NET)
Empirical absorption correction using spherical harmonics,
 implemented in SCALE3 ABSPACK scaling algorithm.
;
_exptl_crystal_colour orange
_exptl_crystal_density_diffrn 1.655
_exptl_crystal_density_method 'not measured'
_exptl_crystal_description cube
_exptl_crystal_F_000 1336
_exptl_crystal_size_max 0.30
_exptl_crystal_size_mid 0.27
_exptl_crystal_size_min 0.18
_refine_diff_density_max 0.702
_refine_diff_density_min -0.821
_refine_diff_density_rms 0.095
_refine_ls_extinction_method none
_refine_ls_goodness_of_fit_ref 1.038
_refine_ls_hydrogen_treatment constr
_refine_ls_matrix_type full
_refine_ls_number_parameters 455
_refine_ls_number_reflns 4985
_refine_ls_number_restraints 117
_refine_ls_restrained_S_all 1.059
_refine_ls_R_factor_all 0.0844
_refine_ls_R_factor_gt 0.0744
_refine_ls_shift/su_max 0.001
_refine_ls_shift/su_mean 0.000
_refine_ls_structure_factor_coef Fsqd
_refine_ls_weighting_details 'calc w=1/[\s^2^(Fo^2^)+(0.1013P)^2^+7.7729P] where P=(Fo^2^+2Fc^2^)/3'
_refine_ls_weighting_scheme calc
_refine_ls_wR_factor_gt 0.1908
_refine_ls_wR_factor_ref 0.2006
_reflns_number_gt 4254
_reflns_number_total 4985
_reflns_threshold_expression >2sigma(I)
_cod_data_source_file ic7b00071_si_002.cif
_cod_data_source_block mhtz200
_cod_depositor_comments 'Adding full bibliography for 4345268--4345275.cif.'
_cod_original_sg_symbol_H-M 'P 21/c'
_cod_database_code 4345271

loop_
_symmetry_equiv_pos_as_xyz
'x, y, z'
'-x, y+1/2, -z+1/2'
'-x, -y, -z'
'x, -y-1/2, z-1/2'

loop_
_atom_site_label
_atom_site_type_symbol
_atom_site_fract_x
_atom_site_fract_y
_atom_site_fract_z
_atom_site_U_iso_or_equiv
_atom_site_adp_type
_atom_site_occupancy
_atom_site_symmetry_multiplicity
_atom_site_calc_flag
_atom_site_refinement_flags
_atom_site_disorder_assembly
_atom_site_disorder_group
Fe1A Fe 0.7581(5) 0.4084(5) 0.3371(8) 0.0218(8) Uani 0.50 1 d P . .
N2A N 0.8606(13) 0.2883(10) 0.5301(13) 0.063(6) Uani 0.50 1 d PD A 1
C3A C 0.9282(11) 0.2508(7) 0.4682(9) 0.044(3) Uiso 0.50 1 d PD A 1
H3A1 H 0.9352 0.1976 0.4915 0.052 Uiso 0.50 1 calc PR A 1
H3A2 H 1.0045 0.2731 0.4864 0.052 Uiso 0.50 1 calc PR A 1
C4A C 0.8876(10) 0.2530(5) 0.3478(7) 0.032(2) Uiso 0.50 1 d PD A 1
H4A1 H 0.9416 0.2261 0.3127 0.039 Uiso 0.50 1 calc PR A 1
H4A2 H 0.8141 0.2271 0.3274 0.039 Uiso 0.50 1 calc PR A 1
N5A N 0.8756(13) 0.3314(9) 0.3083(18) 0.022(3) Uani 0.50 1 d PD A 1
C6A C 0.9411(11) 0.3559(6) 0.2480(10) 0.027(3) Uiso 0.50 1 d PD A 1
H6A H 0.9969 0.3249 0.2280 0.033 Uiso 0.50 1 calc PR A 1
C7A C 0.9245(11) 0.4348(7) 0.2115(11) 0.022(4) Uiso 0.50 1 d PD A 1
N8A N 0.841(2) 0.4750(11) 0.245(3) 0.030(7) Uani 0.50 1 d PD A 1
C9A C 0.8390(13) 0.5444(9) 0.2115(13) 0.032(5) Uiso 0.50 1 d PD A 1
H9A H 0.7855 0.5804 0.2241 0.038 Uiso 0.50 1 calc PR A 1
S10A S 0.9428(14) 0.5646(7) 0.1422(15) 0.040(2) Uani 0.50 1 d PD A 1
C11A C 0.9844(10) 0.4744(7) 0.1515(10) 0.034(3) Uiso 0.50 1 d PD A 1
H11A H 1.0418 0.4541 0.1194 0.041 Uiso 0.50 1 calc PR A 1
C12A C 0.9238(12) 0.3439(6) 0.6001(10) 0.051(3) Uiso 0.50 1 d PD A 1
H12A H 0.9966 0.3223 0.6385 0.061 Uiso 0.50 1 calc PR A 1
H12B H 0.8818 0.3596 0.6556 0.061 Uiso 0.50 1 calc PR A 1
C13A C 0.9453(10) 0.4129(6) 0.5324(10) 0.042(2) Uiso 0.50 1 d PD A 1
H13A H 0.9876 0.4508 0.5828 0.050 Uiso 0.50 1 calc PR A 1
H13B H 0.9938 0.3970 0.4825 0.050 Uiso 0.50 1 calc PR A 1
N14A N 0.8446(14) 0.4486(13) 0.4676(14) 0.034(4) Uani 0.50 1 d PD A .
C15A C 0.8069(17) 0.5101(13) 0.502(2) 0.041(7) Uiso 0.35 1 d PD A 1
H15A H 0.8467 0.5320 0.5679 0.049 Uiso 0.35 1 calc PR A 1
C16A C 0.7065(17) 0.5461(12) 0.4426(19) 0.043(6) Uiso 0.35 1 d PD A 1
N17A N 0.656(6) 0.509(3) 0.348(5) 0.034(13) Uiso 0.30 1 d PD A 1
C18A C 0.568(2) 0.5384(13) 0.286(3) 0.039(7) Uiso 0.35 1 d PD A 1
H18A H 0.5261 0.5168 0.2200 0.047 Uiso 0.35 1 calc PR A 1
S19A S 0.5371(5) 0.6227(4) 0.3400(6) 0.0607(18) Uiso 0.35 1 d PD A 1
C20A C 0.6486(13) 0.6111(11) 0.4494(15) 0.049(4) Uiso 0.35 1 d PD A 1
H20A H 0.6677 0.6459 0.5079 0.058 Uiso 0.35 1 calc PR A 1
C15C C 0.812(2) 0.4966(16) 0.527(2) 0.016(7) Uiso 0.15 1 d PD A 3
H15C H 0.8497 0.5116 0.5986 0.019 Uiso 0.15 1 calc PR A 3
C16C C 0.707(2) 0.5240(17) 0.466(2) 0.025(7) Uiso 0.15 1 d PD A 3
N17C N 0.6604(17) 0.4901(14) 0.366(2) 0.023(6) Uiso 0.20 1 d PD A 3
C18C C 0.566(2) 0.5192(16) 0.317(2) 0.032(8) Uiso 0.15 1 d PD A 3
H18C H 0.5226 0.5013 0.2493 0.038 Uiso 0.15 1 calc PR A 3
S19C S 0.5263(9) 0.5940(6) 0.3872(10) 0.054(2) Uiso 0.15 1 d PD A 3
C20C C 0.642(2) 0.5803(17) 0.491(2) 0.038(7) Uiso 0.15 1 d PD A 3
H20C H 0.6589 0.6084 0.5566 0.045 Uiso 0.15 1 calc PR A 3
C21A C 0.7533(9) 0.2584(6) 0.5349(9) 0.037(2) Uiso 0.50 1 d PD A 1
H21A H 0.7572 0.2401 0.6101 0.044 Uiso 0.50 1 calc PR A 1
H21B H 0.7391 0.2143 0.4859 0.044 Uiso 0.50 1 calc PR A 1
C22A C 0.6521(11) 0.3111(8) 0.5047(10) 0.051(3) Uiso 0.50 1 d PD A 1
H22A H 0.5823 0.2839 0.5091 0.061 Uiso 0.50 1 calc PR A 1
H22B H 0.6610 0.3539 0.5563 0.061 Uiso 0.50 1 calc PR A 1
N23A N 0.6444(16) 0.3389(10) 0.3934(12) 0.043(4) Uani 0.50 1 d PD A 1
C24A C 0.5567(12) 0.3163(9) 0.3239(11) 0.054(4) Uiso 0.50 1 d PD A 1
H24A H 0.5023 0.2844 0.3446 0.064 Uiso 0.50 1 calc PR A 1
C25A C 0.5456(12) 0.3418(8) 0.2136(10) 0.043(4) Uiso 0.50 1 d PD A 1
N26A N 0.638(2) 0.384(2) 0.198(2) 0.041(7) Uani 0.50 1 d PD A 1
C27A C 0.6179(18) 0.4014(13) 0.094(2) 0.051(8) Uiso 0.50 1 d PD A 1
H27A H 0.6723 0.4270 0.0631 0.061 Uiso 0.50 1 calc PR A 1
S28A S 0.4900(18) 0.3760(16) 0.0150(16) 0.048(2) Uani 0.50 1 d PD A 1
C29A C 0.4599(12) 0.3313(8) 0.1259(11) 0.048(4) Uiso 0.50 1 d PD A 1
H29A H 0.3933 0.3034 0.1260 0.058 Uiso 0.50 1 calc PR A 1
Fe1B Fe 0.7329(5) 0.4119(6) 0.3278(8) 0.0294(13) Uani 0.50 1 d P B 2
N2B N 0.8243(12) 0.3059(9) 0.5203(17) 0.060(5) Uani 0.50 1 d PD B 2
C3B C 0.8877(14) 0.2538(9) 0.4717(11) 0.065(4) Uiso 0.50 1 d PD B 2
H3B1 H 0.8809 0.2027 0.5009 0.078 Uiso 0.50 1 calc PR B 2
H3B2 H 0.9682 0.2681 0.4886 0.078 Uiso 0.50 1 calc PR B 2
C4B C 0.8408(12) 0.2546(6) 0.3454(9) 0.047(3) Uiso 0.50 1 d PD B 2
H4B1 H 0.8877 0.2222 0.3091 0.057 Uiso 0.50 1 calc PR B 2
H4B2 H 0.7629 0.2348 0.3283 0.057 Uiso 0.50 1 calc PR B 2
N5B N 0.8419(14) 0.3325(11) 0.305(2) 0.036(5) Uani 0.50 1 d PD B 2
C6B C 0.9217(14) 0.3482(8) 0.2567(14) 0.040(4) Uiso 0.50 1 d PD B 2
H6B H 0.9737 0.3110 0.2448 0.048 Uiso 0.50 1 calc PR B 2
C7B C 0.9294(13) 0.4238(8) 0.2217(14) 0.034(5) Uiso 0.50 1 d PD B 2
N8B N 0.842(2) 0.4683(11) 0.240(3) 0.032(7) Uani 0.50 1 d PD B 2
C9B C 0.8444(13) 0.5360(9) 0.1996(14) 0.033(5) Uiso 0.50 1 d PD B 2
H9B H 0.7908 0.5737 0.2057 0.040 Uiso 0.50 1 calc PR B 2
S10B S 0.9524(13) 0.5503(7) 0.1355(15) 0.041(2) Uani 0.50 1 d PD B 2
C11B C 1.0000(10) 0.4610(7) 0.1700(11) 0.035(3) Uiso 0.50 1 d PD B 2
H11B H 1.0670 0.4403 0.1549 0.042 Uiso 0.50 1 calc PR B 2
C12B C 0.8779(9) 0.3568(5) 0.6036(7) 0.031(2) Uiso 0.50 1 d PD B 2
H12C H 0.9424 0.3310 0.6513 0.037 Uiso 0.50 1 calc PR B 2
H12D H 0.8240 0.3707 0.6491 0.037 Uiso 0.50 1 calc PR B 2
C13B C 0.9196(9) 0.4275(6) 0.5589(9) 0.036(2) Uiso 0.50 1 d PD B 2
H13C H 0.9501 0.4628 0.6190 0.043 Uiso 0.50 1 calc PR B 2
H13D H 0.9800 0.4153 0.5200 0.043 Uiso 0.50 1 calc PR B 2
N14B N 0.8239(14) 0.4613(9) 0.4838(11) 0.020(3) Uani 0.50 1 d PD B 2
C15B C 0.7929(9) 0.5286(6) 0.5019(9) 0.026(3) Uiso 0.50 1 d PD B 2
H15B H 0.8285 0.5558 0.5650 0.031 Uiso 0.50 1 calc PR B 2
C16B C 0.7009(9) 0.5609(6) 0.4213(10) 0.027(3) Uiso 0.50 1 d PD B 2
N17B N 0.648(3) 0.5141(17) 0.336(2) 0.030(6) Uani 0.50 1 d PD B 2
C18B C 0.5666(16) 0.5510(8) 0.2742(14) 0.040(5) Uiso 0.50 1 d PD B 2
H18B H 0.5176 0.5282 0.2136 0.048 Uiso 0.50 1 calc PR B 2
S19B S 0.5526(3) 0.64206(19) 0.3081(3) 0.0478(7) Uani 0.50 1 d PD B 2
C20B C 0.6620(8) 0.6324(6) 0.4173(9) 0.039(2) Uiso 0.50 1 d PD B 2
H20B H 0.6913 0.6711 0.4676 0.047 Uiso 0.50 1 calc PR B 2
C21B C 0.7173(12) 0.2790(8) 0.5355(12) 0.060(4) Uiso 0.50 1 d PD B 2
H21C H 0.7225 0.2655 0.6130 0.072 Uiso 0.50 1 calc PR B 2
H21D H 0.6947 0.2337 0.4903 0.072 Uiso 0.50 1 calc PR B 2
C22B C 0.6318(14) 0.3408(10) 0.5019(13) 0.075(5) Uiso 0.50 1 d PD B 2
H22C H 0.5590 0.3261 0.5190 0.090 Uiso 0.50 1 calc PR B 2
H22D H 0.6580 0.3875 0.5424 0.090 Uiso 0.50 1 calc PR B 2
N23B N 0.6173(16) 0.3537(14) 0.3821(14) 0.065(7) Uani 0.50 1 d PD B 2
C24B C 0.5300(11) 0.3347(7) 0.3125(9) 0.042(3) Uiso 0.50 1 d PD B 2
H24B H 0.4701 0.3085 0.3335 0.050 Uiso 0.50 1 calc PR B 2
C25B C 0.5251(10) 0.3545(7) 0.2003(9) 0.033(3) Uiso 0.50 1 d PD B 2
N26B N 0.622(2) 0.3887(19) 0.1815(19) 0.025(4) Uani 0.50 1 d PD B 2
C27B C 0.6125(14) 0.4072(10) 0.0801(15) 0.028(5) Uiso 0.50 1 d PD B 2
H27B H 0.6691 0.4340 0.0544 0.034 Uiso 0.50 1 calc PR B 2
S28B S 0.4886(18) 0.3789(15) -0.0033(16) 0.049(3) Uani 0.50 1 d PD B 2
C29B C 0.4428(11) 0.3469(8) 0.1082(11) 0.044(3) Uiso 0.50 1 d PD B 2
H29B H 0.3702 0.3267 0.1062 0.053 Uiso 0.50 1 calc PR B 2
B30A B 0.7856(9) 0.7577(5) 0.1737(9) 0.061(3) Uiso 0.75 1 d PD . .
F31A F 0.7464(12) 0.7815(8) 0.2704(11) 0.140(5) Uiso 0.50 1 d PD C 1
F32A F 0.8712(7) 0.7111(5) 0.2155(10) 0.079(3) Uiso 0.50 1 d PD C 1
F33A F 0.6982(11) 0.7290(8) 0.1044(10) 0.109(4) Uiso 0.50 1 d PD C 1
F34A F 0.8227(8) 0.8250(5) 0.1438(8) 0.070(2) Uiso 0.50 1 d PD C 1
F31B F 0.759(2) 0.6972(10) 0.0931(14) 0.105(7) Uiso 0.25 1 d PD C 2
F32B F 0.8561(13) 0.7246(9) 0.2611(12) 0.065(4) Uiso 0.25 1 d PD C 2
F33B F 0.6928(18) 0.7871(15) 0.193(2) 0.171(13) Uiso 0.25 1 d PD C 2
F34B F 0.8400(10) 0.8050(7) 0.1111(11) 0.045(3) Uiso 0.25 1 d PD C 2
B30C B 0.7685(16) 0.7502(11) 0.1894(17) 0.047(8) Uiso 0.25 1 d PD C 3
F32C F 0.8492(15) 0.7093(10) 0.1532(19) 0.092(6) Uiso 0.25 1 d PD C 3
F31C F 0.7919(16) 0.8250(9) 0.2075(18) 0.094(6) Uiso 0.25 1 d PD C 3
F33C F 0.6677(11) 0.7507(8) 0.1100(11) 0.051(4) Uiso 0.25 1 d PD C 3
F34C F 0.744(2) 0.7155(16) 0.2787(18) 0.186(14) Uiso 0.25 1 d PD C 3
B35A B 0.7281(10) 0.4493(8) 0.8486(11) 0.031(5) Uiso 0.50 1 d PD D 1
F36A F 0.8224(7) 0.4431(6) 0.9293(8) 0.061(3) Uiso 0.50 1 d PD D 1
F37A F 0.6576(6) 0.3853(4) 0.8530(6) 0.0489(16) Uiso 0.50 1 d PD D 1
F38A F 0.7535(10) 0.4476(7) 0.7476(8) 0.086(4) Uiso 0.50 1 d PD D 1
F39A F 0.6712(10) 0.5099(6) 0.8771(10) 0.098(5) Uiso 0.50 1 d PD D 1
B35B B 0.7221(13) 0.4406(9) 0.8392(13) 0.050(8) Uiso 0.50 1 d PD E 2
F36B F 0.8212(8) 0.4251(6) 0.9149(8) 0.064(3) Uiso 0.50 1 d PD E 2
F37B F 0.6685(8) 0.3732(5) 0.8130(9) 0.079(3) Uiso 0.50 1 d PD E 2
F38B F 0.7452(8) 0.4742(6) 0.7479(7) 0.071(3) Uiso 0.50 1 d PD E 2
F39B F 0.6521(8) 0.4894(6) 0.8811(8) 0.068(3) Uiso 0.50 1 d PD E 2

loop_
_atom_site_aniso_label
_atom_site_aniso_U_11
_atom_site_aniso_U_22
_atom_site_aniso_U_33
_atom_site_aniso_U_23
_atom_site_aniso_U_13
_atom_site_aniso_U_12
Fe1A 0.006(2) 0.0378(12) 0.0210(16) -0.0082(9) 0.0020(18) -0.0070(17)
N2A 0.079(11) 0.075(11) 0.047(8) -0.031(8) 0.037(9) -0.040(10)
N5A 0.018(7) 0.022(5) 0.023(5) -0.005(3) -0.003(6) -0.002(4)
N8A 0.018(10) 0.035(11) 0.039(11) -0.014(7) 0.012(7) 0.006(7)
S10A 0.056(4) 0.028(4) 0.042(3) -0.006(3) 0.019(2) -0.010(3)
N14A 0.029(8) 0.051(9) 0.032(6) -0.016(5) 0.030(5) -0.012(5)
N23A 0.059(10) 0.041(6) 0.031(7) 0.000(5) 0.017(6) -0.002(8)
N26A 0.044(12) 0.054(11) 0.029(10) 0.004(8) 0.018(10) 0.001(9)
S28A 0.053(3) 0.056(4) 0.032(5) -0.008(3) 0.002(3) -0.006(2)
Fe1B 0.009(3) 0.056(2) 0.0228(19) -0.0090(13) 0.004(2) -0.0119(19)
N2B 0.049(8) 0.044(7) 0.079(10) -0.021(6) -0.003(7) -0.004(6)
N5B 0.034(11) 0.041(7) 0.027(6) 0.002(4) -0.010(8) -0.017(6)
N8B 0.041(14) 0.024(7) 0.027(11) 0.006(7) 0.000(8) -0.018(7)
S10B 0.045(3) 0.034(5) 0.050(3) -0.009(3) 0.0266(19) -0.014(3)
N14B 0.018(5) 0.029(7) 0.020(6) -0.002(5) 0.018(4) 0.003(4)
N17B 0.026(10) 0.039(9) 0.025(8) 0.001(6) 0.009(5) -0.002(5)
S19B 0.0477(16) 0.0389(15) 0.0543(19) 0.0038(14) 0.0055(15) 0.0134(12)
N23B 0.053(9) 0.115(18) 0.032(7) 0.027(8) 0.022(6) 0.024(9)
N26B 0.025(6) 0.028(6) 0.018(9) 0.001(5) -0.003(4) 0.001(5)
S28B 0.055(4) 0.053(4) 0.037(6) -0.010(4) 0.008(4) 0.002(3)

loop_
_atom_type_symbol
_atom_type_description
_atom_type_scat_dispersion_real
_atom_type_scat_dispersion_imag
_atom_type_scat_source
C C 0.0181 0.0091 'International Tables Vol C Tables 4.2.6.8 and 6.1.1.4'
H H 0.0000 0.0000 'International Tables Vol C Tables 4.2.6.8 and 6.1.1.4'
B B 0.0090 0.0039 'International Tables Vol C Tables 4.2.6.8 and 6.1.1.4'
F F 0.0727 0.0534 'International Tables Vol C Tables 4.2.6.8 and 6.1.1.4'
Fe Fe -1.1336 3.1974 'International Tables Vol C Tables 4.2.6.8 and 6.1.1.4'
N N 0.0311 0.0180 'International Tables Vol C Tables 4.2.6.8 and 6.1.1.4'
S S 0.3331 0.5567 'International Tables Vol C Tables 4.2.6.8 and 6.1.1.4'

loop_
_geom_angle_atom_site_label_1
_geom_angle_atom_site_label_2
_geom_angle_atom_site_label_3
_geom_angle
N14A Fe1A N17C 78.7(8)
N14A Fe1A N26A 166.7(14)
N17C Fe1A N26A 88.0(14)
N14A Fe1A N8A 91.1(12)
N17C Fe1A N8A 93.8(10)
N26A Fe1A N8A 89.4(12)
N14A Fe1A N5A 97.2(8)
N17C Fe1A N5A 173.4(9)
N26A Fe1A N5A 96.0(14)
N8A Fe1A N5A 81.0(7)
N14A Fe1A N23A 102.6(9)
N17C Fe1A N23A 84.5(10)
N26A Fe1A N23A 76.2(7)
N8A Fe1A N23A 165.5(11)
N5A Fe1A N23A 101.6(8)
N14A Fe1A N17A 81.7(9)
N17C Fe1A N17A 9(3)
N26A Fe1A N17A 85.1(14)
N8A Fe1A N17A 85(3)
N5A Fe1A N17A 166(3)
N23A Fe1A N17A 92(3)
C3A N2A C21A 119.7(12)
C3A N2A C12A 111.3(12)
C21A N2A C12A 127.5(12)
N2A C3A C4A 116.2(12)
N2A C3A H3A1 108.2
C4A C3A H3A1 108.2
N2A C3A H3A2 108.2
C4A C3A H3A2 108.2
H3A1 C3A H3A2 107.4
N5A C4A C3A 110.7(12)
N5A C4A H4A1 109.5
C3A C4A H4A1 109.5
N5A C4A H4A2 109.5
C3A C4A H4A2 109.5
H4A1 C4A H4A2 108.1
C6A N5A C4A 119.2(13)
C6A N5A Fe1A 114.7(11)
C4A N5A Fe1A 126.1(10)
N5A C6A C7A 116.3(12)
N5A C6A H6A 121.8
C7A C6A H6A 121.8
C11A C7A N8A 114.8(14)
C11A C7A C6A 127.9(12)
N8A C7A C6A 117.2(12)
C9A N8A C7A 110.7(17)
C9A N8A Fe1A 138.6(14)
C7A N8A Fe1A 110.7(12)
N8A C9A S10A 113.5(14)
N8A C9A H9A 123.3
S10A C9A H9A 123.3
C11A S10A C9A 90.5(9)
C7A C11A S10A 110.2(11)
C7A C11A H11A 124.9
S10A C11A H11A 124.9
N2A C12A C13A 110.1(11)
N2A C12A H12A 109.6
C13A C12A H12A 109.6
N2A C12A H12B 109.6
C13A C12A H12B 109.6
H12A C12A H12B 108.2
N14A C13A C12A 115.4(13)
N14A C13A H13A 108.4
C12A C13A H13A 108.4
N14A C13A H13B 108.4
C12A C13A H13B 108.4
H13A C13A H13B 107.5
C15C N14A C13A 107.4(18)
C15A N14A C13A 120.0(18)
C15C N14A Fe1A 126.1(16)
C15A N14A Fe1A 115.9(15)
C13A N14A Fe1A 124.1(12)
N14A C15A C16A 122(2)
N14A C15A H15A 119.0
C16A C15A H15A 119.0
C20A C16A N17A 109(2)
C20A C16A C15A 137.6(19)
N17A C16A C15A 113(2)
C18A N17A C16A 118(3)
C18A N17A Fe1A 135(2)
C16A N17A Fe1A 107(2)
N17A C18A S19A 110(3)
N17A C18A H18A 125.0
S19A C18A H18A 125.0
C20A S19A C18A 90.5(12)
C16A C20A S19A 112.4(14)
C16A C20A H20A 123.8
S19A C20A H20A 123.8
N14A C15C C16C 106(2)
N14A C15C H15C 127.2
C16C C15C H15C 127.2
C20C C16C N17C 113(2)
C20C C16C C15C 129(2)
N17C C16C C15C 119(2)
C18C N17C C16C 114(2)
C18C N17C Fe1A 136.2(17)
C16C N17C Fe1A 110.0(16)
N17C C18C S19C 113(2)
N17C C18C H18C 123.7
S19C C18C H18C 123.7
C20C S19C C18C 90.2(13)
C16C C20C S19C 110.7(19)
C16C C20C H20C 124.6
S19C C20C H20C 124.6
N2A C21A C22A 117.2(12)
N2A C21A H21A 108.0
C22A C21A H21A 108.0
N2A C21A H21B 108.0
C22A C21A H21B 108.0
H21A C21A H21B 107.2
N23A C22A C21A 109.0(12)
N23A C22A H22A 109.9
C21A C22A H22A 109.9
N23A C22A H22B 109.9
C21A C22A H22B 109.9
H22A C22A H22B 108.3
C24A N23A C22A 114.3(14)
C24A N23A Fe1A 118.0(12)
C22A N23A Fe1A 127.7(10)
N23A C24A C25A 116.4(13)
N23A C24A H24A 121.8
C25A C24A H24A 121.8
C29A C25A N26A 117.7(16)
C29A C25A C24A 129.4(13)
N26A C25A C24A 112.9(15)
C27A N26A C25A 106(2)
C27A N26A Fe1A 137.4(17)
C25A N26A Fe1A 116.2(16)
N26A C27A S28A 117(2)
N26A C27A H27A 121.2
S28A C27A H27A 121.3
C29A S28A C27A 89.0(14)
C25A C29A S28A 109.5(12)
C25A C29A H29A 125.3
S28A C29A H29A 125.3
N23B Fe1B N5B 102.9(10)
N23B Fe1B N26B 79.9(7)
N5B Fe1B N26B 93.3(13)
N23B Fe1B N17B 92.5(15)
N5B Fe1B N17B 164.7(15)
N26B Fe1B N17B 89.0(12)
N23B Fe1B N8B 169.4(12)
N5B Fe1B N8B 75.7(7)
N26B Fe1B N8B 89.7(11)
N17B Fe1B N8B 89.2(14)
N23B Fe1B N14B 99.2(8)
N5B Fe1B N14B 100.8(8)
N26B Fe1B N14B 165.6(12)
N17B Fe1B N14B 76.7(6)
N8B Fe1B N14B 91.3(11)
C3B N2B C12B 121.4(12)
C3B N2B C21B 115.4(14)
C12B N2B C21B 113.4(14)
N2B C3B C4B 108.3(13)
N2B C3B H3B1 110.0
C4B C3B H3B1 110.0
N2B C3B H3B2 110.0
C4B C3B H3B2 110.0
H3B1 C3B H3B2 108.4
N5B C4B C3B 109.3(14)
N5B C4B H4B1 109.8
C3B C4B H4B1 109.8
N5B C4B H4B2 109.8
C3B C4B H4B2 109.8
H4B1 C4B H4B2 108.3
C6B N5B C4B 115.6(17)
C6B N5B Fe1B 120.5(13)
C4B N5B Fe1B 123.8(13)
N5B C6B C7B 117.3(14)
N5B C6B H6B 121.3
C7B C6B H6B 121.3
C11B C7B N8B 112.8(14)
C11B C7B C6B 134.3(14)
N8B C7B C6B 112.7(13)
C9B N8B C7B 112.6(16)
C9B N8B Fe1B 133.9(14)
C7B N8B Fe1B 113.5(11)
N8B C9B S10B 113.7(14)
N8B C9B H9B 123.2
S10B C9B H9B 123.2
C9B S10B C11B 89.8(9)
C7B C11B S10B 111.0(11)
C7B C11B H11B 124.5
S10B C11B H11B 124.5
N2B C12B C13B 113.1(11)
N2B C12B H12C 108.9
C13B C12B H12C 108.9
N2B C12B H12D 108.9
C13B C12B H12D 108.9
H12C C12B H12D 107.8
N14B C13B C12B 107.4(10)
N14B C13B H13C 110.2
C12B C13B H13C 110.2
N14B C13B H13D 110.2
C12B C13B H13D 110.2
H13C C13B H13D 108.5
C15B N14B C13B 119.5(13)
C15B N14B Fe1B 114.5(9)
C13B N14B Fe1B 125.7(9)
N14B C15B C16B 117.1(11)
N14B C15B H15B 121.4
C16B C15B H15B 121.4
C20B C16B N17B 115.7(14)
C20B C16B C15B 127.4(10)
N17B C16B C15B 116.9(13)
C18B N17B C16B 108.8(19)
C18B N17B Fe1B 136.6(13)
C16B N17B Fe1B 113.9(12)
N17B C18B S19B 116.0(16)
N17B C18B H18B 122.0
S19B C18B H18B 122.0
C18B S19B C20B 90.1(7)
C16B C20B S19B 109.4(8)
C16B C20B H20B 125.3
S19B C20B H20B 125.3
N2B C21B C22B 108.1(13)
N2B C21B H21C 110.1
C22B C21B H21C 110.1
N2B C21B H21D 110.1
C22B C21B H21D 110.1
H21C C21B H21D 108.4
N23B C22B C21B 108.4(15)
N23B C22B H22C 110.0
C21B C22B H22C 110.0
N23B C22B H22D 110.0
C21B C22B H22D 110.0
H22C C22B H22D 108.4
C24B N23B C22B 123.5(18)
C24B N23B Fe1B 117.0(13)
C22B N23B Fe1B 119.2(13)
N23B C24B C25B 117.4(13)
N23B C24B H24B 121.3
C25B C24B H24B 121.3
C29B C25B N26B 113.2(14)
C29B C25B C24B 132.3(11)
N26B C25B C24B 114.6(13)
C27B N26B C25B 112.4(19)
C27B N26B Fe1B 136.1(14)
C25B N26B Fe1B 110.6(14)
N26B C27B S28B 113.8(16)
N26B C27B H27B 123.1
S28B C27B H27B 123.1
C29B S28B C27B 89.8(12)
C25B C29B S28B 110.6(12)
C25B C29B H29B 124.7
S28B C29B H29B 124.7
F33A B30A F32A 117.6(10)
F33A B30A F34A 115.3(10)
F32A B30A F34A 111.9(9)
F33A B30A F31A 107.3(11)
F32A B30A F31A 102.7(10)
F34A B30A F31A 99.3(9)
F33B B30A F32B 116.1(14)
F33B B30A F34B 113.0(13)
F32B B30A F34B 114.4(11)
F33B B30A F31B 110.1(14)
F32B B30A F31B 104.2(11)
F34B B30A F31B 96.7(10)
F34C B30C F31C 112.2(17)
F34C B30C F32C 109.1(16)
F31C B30C F32C 115.5(16)
F34C B30C F33C 106.0(16)
F31C B30C F33C 103.3(14)
F32C B30C F33C 110.2(15)
F36A B35A F38A 111.3(10)
F36A B35A F39A 105.2(11)
F38A B35A F39A 119.2(11)
F36A B35A F37A 108.8(9)
F38A B35A F37A 106.0(11)
F39A B35A F37A 106.0(10)
F37B B35B F38B 110.7(12)
F37B B35B F36B 106.8(12)
F38B B35B F36B 110.7(12)
F37B B35B F39B 109.7(12)
F38B B35B F39B 107.1(12)
F36B B35B F39B 112.0(12)

loop_
_geom_bond_atom_site_label_1
_geom_bond_atom_site_label_2
_geom_bond_distance
Fe1A N14A 1.89(2)
Fe1A N17C 1.96(2)
Fe1A N26A 2.06(3)
Fe1A N8A 2.06(2)
Fe1A N5A 2.068(18)
Fe1A N23A 2.09(2)
Fe1A N17A 2.19(4)
Fe1A N2A 3.27(2)
N2A C3A 1.414(15)
N2A C21A 1.423(14)
N2A C12A 1.432(14)
C3A C4A 1.485(12)
C3A H3A1 0.9900
C3A H3A2 0.9900
C4A N5A 1.477(14)
C4A H4A1 0.9900
C4A H4A2 0.9900
N5A C6A 1.288(15)
C6A C7A 1.477(13)
C6A H6A 0.9500
C7A C11A 1.353(14)
C7A N8A 1.384(14)
N8A C9A 1.303(16)
C9A S10A 1.719(15)
C9A H9A 0.9500
S10A C11A 1.680(14)
C11A H11A 0.9500
C12A C13A 1.547(13)
C12A H12A 0.9900
C12A H12B 0.9900
C13A N14A 1.461(16)
C13A H13A 0.9900
C13A H13B 0.9900
N14A C15C 1.254(18)
N14A C15A 1.294(18)
C15A C16A 1.435(18)
C15A H15A 0.9500
C16A C20A 1.367(17)
C16A N17A 1.387(19)
N17A C18A 1.30(2)
C18A S19A 1.723(16)
C18A H18A 0.9500
S19A C20A 1.721(15)
C20A H20A 0.9500
C15C C16C 1.432(19)
C15C H15C 0.9500
C16C C20C 1.352(19)
C16C N17C 1.393(19)
N17C C18C 1.293(19)
C18C S19C 1.722(18)
C18C H18C 0.9500
S19C C20C 1.717(19)
C20C H20C 0.9500
C21A C22A 1.530(13)
C21A H21A 0.9900
C21A H21B 0.9900
C22A N23A 1.465(16)
C22A H22A 0.9900
C22A H22B 0.9900
N23A C24A 1.288(15)
C24A C25A 1.435(15)
C24A H24A 0.9500
C25A C29A 1.356(15)
C25A N26A 1.400(17)
N26A C27A 1.321(17)
C27A S28A 1.714(16)
C27A H27A 0.9500
S28A C29A 1.710(16)
C29A H29A 0.9500
Fe1B N23B 1.98(2)
Fe1B N5B 2.00(2)
Fe1B N26B 2.07(3)
Fe1B N17B 2.10(2)
Fe1B N8B 2.15(2)
Fe1B N14B 2.213(19)
Fe1B N2B 3.08(2)
N2B C3B 1.426(16)
N2B C12B 1.429(15)
N2B C21B 1.438(16)
C3B C4B 1.564(15)
C3B H3B1 0.9900
C3B H3B2 0.9900
C4B N5B 1.477(16)
C4B H4B1 0.9900
C4B H4B2 0.9900
N5B C6B 1.281(16)
C6B C7B 1.424(15)
C6B H6B 0.9500
C7B C11B 1.357(14)
C7B N8B 1.381(16)
N8B C9B 1.310(15)
C9B S10B 1.702(14)
C9B H9B 0.9500
S10B C11B 1.714(15)
C11B H11B 0.9500
C12B C13B 1.509(11)
C12B H12C 0.9900
C12B H12D 0.9900
C13B N14B 1.460(14)
C13B H13C 0.9900
C13B H13D 0.9900
N14B C15B 1.289(14)
C15B C16B 1.455(13)
C15B H15B 0.9500
C16B C20B 1.354(13)
C16B N17B 1.397(14)
N17B C18B 1.299(16)
C18B S19B 1.694(13)
C18B H18B 0.9500
S19B C20B 1.701(10)
C20B H20B 0.9500
C21B C22B 1.510(16)
C21B H21C 0.9900
C21B H21D 0.9900
C22B N23B 1.493(16)
C22B H22C 0.9900
C22B H22D 0.9900
N23B C24B 1.266(17)
C24B C25B 1.440(13)
C24B H24B 0.9500
C25B C29B 1.363(14)
C25B N26B 1.389(16)
N26B C27B 1.296(17)
C27B S28B 1.715(15)
C27B H27B 0.9500
S28B C29B 1.711(16)
C29B H29B 0.9500
B30A F33A 1.322(12)
B30A F32A 1.346(11)
B30A F34A 1.362(12)
B30A F31A 1.459(13)
B30A F33B 1.312(15)
B30A F32B 1.371(13)
B30A F34B 1.410(13)
B30A F31B 1.464(14)
B30C F34C 1.365(18)
B30C F31C 1.369(17)
B30C F32C 1.376(17)
B30C F33C 1.403(17)
B35A F36A 1.361(13)
B35A F38A 1.368(13)
B35A F39A 1.371(14)
B35A F37A 1.434(14)
B35B F37B 1.370(15)
B35B F38B 1.375(15)
B35B F36B 1.391(15)
B35B F39B 1.396(15)
